data_1507306
loop_
_publ_author_name
'Yamamoto, Satoshi'
'Matsuda, Kenji'
'Irie, Masahiro'

_publ_contact_author
;Prof. Masahiro. Irie
Department of Chemistry and Biochemistry
Graduate School of Engineering, Kyushu University
Hakozaki 6-10-1, Higashi-ku, Fukuoka, Japan
;
_publ_section_title
;
 Diastereoselective cyclization in chiral diarylethene crystals:
 polymorphism and selectivity.
;
_journal_issue 10
_journal_name_full 'Organic letters'
_journal_page_first 1769
_journal_page_last 1772
_journal_paper_doi 10.1021/ol034440h
_journal_volume 5
_journal_year 2003
_chemical_formula_sum 'C33 H28 F6 S2'
_chemical_formula_weight 602.67
_chemical_melting_point 128.5(15)
_chemical_name_systematic
; 
(S)-1-(2-methyl-5-pheneyl-3-thienyl)-
2-[2-methyl-5-(4-(3-methyl-1-penten-1-yl)phenyl)-
3-thienyl]perfluorocyclopenentene
;
_space_group_IT_number 4
_symmetry_cell_setting monoclinic
_symmetry_space_group_name_Hall 'P 2yb'
_symmetry_space_group_name_H-M 'P 1 21 1'
_atom_sites_solution_hydrogens geom
_atom_sites_solution_primary direct
_atom_sites_solution_secondary difmap
_audit_creation_method SHELXL-97
_cell_angle_alpha 90.00
_cell_angle_beta 100.890(3)
_cell_angle_gamma 90.00
_cell_formula_units_Z 2
_cell_length_a 10.3986(16)
_cell_length_b 8.6686(13)
_cell_length_c 16.054(3)
_cell_measurement_temperature 147(2)
_cell_measurement_theta_max 27.52
_cell_measurement_theta_min 1.29
_cell_volume 1421.1(4)
_computing_cell_refinement 'Bruker SMART'
_computing_data_collection 'Bruker SMART'
_computing_data_reduction 'Bruker SHELXTL'
_computing_molecular_graphics 'Bruker SHELXTL'
_computing_publication_material 'Bruker SHELXTL'
_computing_structure_refinement 'SHELXL-97 (Sheldrick, 1997)'
_computing_structure_solution 'SHELXS-97 (Sheldrick, 1990)'
_diffrn_ambient_temperature 147(2)
_diffrn_measured_fraction_theta_full 0.936
_diffrn_measured_fraction_theta_max 0.936
_diffrn_measurement_device_type 'CCD area detector'
_diffrn_measurement_method 'omega scans'
_diffrn_radiation_monochromator graphite
_diffrn_radiation_source 'sealed tube'
_diffrn_radiation_type MoK\a
_diffrn_radiation_wavelength 0.71073
_diffrn_reflns_av_R_equivalents 0.0198
_diffrn_reflns_av_sigmaI/netI 0.0413
_diffrn_reflns_limit_h_max 12
_diffrn_reflns_limit_h_min -12
_diffrn_reflns_limit_k_max 11
_diffrn_reflns_limit_k_min -10
_diffrn_reflns_limit_l_max 14
_diffrn_reflns_limit_l_min -20
_diffrn_reflns_number 8479
_diffrn_reflns_theta_full 27.52
_diffrn_reflns_theta_max 27.52
_diffrn_reflns_theta_min 1.29
_diffrn_standards_decay_% 0.22
_exptl_absorpt_coefficient_mu 0.249
_exptl_absorpt_correction_T_max 1.000000
_exptl_absorpt_correction_T_min 0.879458
_exptl_absorpt_correction_type multi-scan
_exptl_absorpt_process_details 'Bruker SADABS'
_exptl_crystal_colour colorless
_exptl_crystal_density_diffrn 1.408
_exptl_crystal_density_method 'not measured'
_exptl_crystal_description plate
_exptl_crystal_F_000 624
_exptl_crystal_size_max 0.8
_exptl_crystal_size_mid 0.4
_exptl_crystal_size_min 0.1
_refine_diff_density_max 0.299
_refine_diff_density_min -0.210
_refine_diff_density_rms 0.055
_refine_ls_abs_structure_details 'Flack H D (1983), Acta Cryst. A39, 876-881'
_refine_ls_abs_structure_Flack -0.02(5)
_refine_ls_extinction_method none
_refine_ls_goodness_of_fit_ref 0.987
_refine_ls_hydrogen_treatment mixed
_refine_ls_matrix_type full
_refine_ls_number_parameters 374
_refine_ls_number_reflns 5713
_refine_ls_number_restraints 1
_refine_ls_restrained_S_all 0.987
_refine_ls_R_factor_all 0.0455
_refine_ls_R_factor_gt 0.0351
_refine_ls_shift/su_max 0.001
_refine_ls_shift/su_mean 0.000
_refine_ls_structure_factor_coef Fsqd
_refine_ls_weighting_details 'calc w=1/[\s^2^(Fo^2^)+(0.0505P)^2^+0.0000P] where P=(Fo^2^+2Fc^2^)/3'
_refine_ls_weighting_scheme calc
_refine_ls_wR_factor_gt 0.0791
_refine_ls_wR_factor_ref 0.0833
_reflns_number_gt 4964
_reflns_number_total 5713
_reflns_threshold_expression >2sigma(I)
_cod_data_source_file ol034440hsi20030312_101111.cif
_cod_data_source_block beta-S-1a
_cod_depositor_comments
;
The following automatic conversions were performed:

'_chemical_melting_point' value '127-130' was changed to '128.5(15)'
- the average value was taken and precision was
estimated.

'_symmetry_cell_setting' value 'Monoclinic' changed to
'monoclinic' according to
/home/saulius/struct/CIF-dictionaries/cif_core.dic dictionary named
'cif_core.dic' version 2.4.1 from 2010-06-29.

Automatic conversion script
Id: cif_fix_values 1715 2011-07-08 13:25:40Z adriana 
;
_cod_original_sg_symbol_H-M P2(1)
_cod_database_code 1507306

loop_
_symmetry_equiv_pos_as_xyz
'x, y, z'
'-x, y+1/2, -z'

loop_
_atom_site_label
_atom_site_type_symbol
_atom_site_fract_x
_atom_site_fract_y
_atom_site_fract_z
_atom_site_U_iso_or_equiv
_atom_site_adp_type
_atom_site_occupancy
_atom_site_symmetry_multiplicity
_atom_site_calc_flag
_atom_site_refinement_flags
C1 C 0.9477(2) 0.6123(3) 0.50565(14) 0.0194(5) Uani 1 1 d .
C2 C 0.8165(2) 0.5724(2) 0.49362(14) 0.0184(5) Uani 1 1 d .
C3 C 0.7485(2) 0.6048(3) 0.40930(14) 0.0214(5) Uani 1 1 d .
H3 H 0.6580 0.5834 0.3908 0.026 Uiso 1 1 calc R
C4 C 0.8238(2) 0.6684(3) 0.35808(14) 0.0196(5) Uani 1 1 d .
C14 C 1.0541(2) 0.6010(3) 0.58215(15) 0.0237(5) Uani 1 1 d .
H14A H 1.0674 0.7020 0.6098 0.036 Uiso 1 1 calc R
H14B H 1.1354 0.5680 0.5650 0.036 Uiso 1 1 calc R
H14C H 1.0294 0.5256 0.6218 0.036 Uiso 1 1 calc R
S1 S 0.98338(5) 0.68734(7) 0.41285(3) 0.02177(13) Uani 1 1 d .
C5 C 0.7515(2) 0.5033(3) 0.55817(15) 0.0201(5) Uani 1 1 d .
C6 C 0.6549(2) 0.3740(3) 0.53319(15) 0.0220(5) Uani 1 1 d .
C7 C 0.5964(2) 0.3411(3) 0.61215(16) 0.0236(5) Uani 1 1 d .
C8 C 0.6963(2) 0.4122(3) 0.68462(14) 0.0220(4) Uani 1 1 d .
C9 C 0.7673(2) 0.5313(2) 0.64262(14) 0.0194(5) Uani 1 1 d .
F1 F 0.55780(12) 0.40807(19) 0.46624(8) 0.0323(3) Uani 1 1 d .
F2 F 0.71313(13) 0.24435(15) 0.50980(9) 0.0287(3) Uani 1 1 d .
F3 F 0.48093(12) 0.4143(2) 0.60608(9) 0.0338(3) Uani 1 1 d .
F4 F 0.57539(13) 0.18991(18) 0.62361(9) 0.0318(3) Uani 1 1 d .
F5 F 0.63754(13) 0.46840(16) 0.74644(9) 0.0305(3) Uani 1 1 d .
F6 F 0.77969(13) 0.29907(16) 0.72192(9) 0.0292(3) Uani 1 1 d .
C10 C 0.8386(2) 0.8061(3) 0.66939(15) 0.0222(5) Uani 1 1 d .
C11 C 0.8384(2) 0.6547(3) 0.69444(14) 0.0197(5) Uani 1 1 d .
C12 C 0.9121(2) 0.6291(3) 0.77837(14) 0.0220(5) Uani 1 1 d .
H12 H 0.9193 0.5312 0.8055 0.026 Uiso 1 1 calc R
C13 C 0.9707(2) 0.7589(3) 0.81528(15) 0.0220(5) Uani 1 1 d .
C15 C 0.7693(2) 0.8805(3) 0.58979(15) 0.0266(6) Uani 1 1 d .
H15A H 0.8261 0.8794 0.5475 0.040 Uiso 1 1 calc R
H15B H 0.7478 0.9873 0.6017 0.040 Uiso 1 1 calc R
H15C H 0.6886 0.8236 0.5678 0.040 Uiso 1 1 calc R
S2 S 0.93310(6) 0.91576(7) 0.74764(4) 0.02456(13) Uani 1 1 d .
C16 C 0.7837(2) 0.7178(3) 0.26897(14) 0.0211(5) Uani 1 1 d .
C17 C 0.6528(2) 0.7070(3) 0.22963(15) 0.0310(6) Uani 1 1 d .
H17 H 0.5901 0.6714 0.2612 0.037 Uiso 1 1 calc R
C18 C 0.6125(2) 0.7470(3) 0.14583(15) 0.0323(6) Uani 1 1 d .
H18 H 0.5223 0.7383 0.1210 0.039 Uiso 1 1 calc R
C19 C 0.7002(2) 0.7998(3) 0.09630(15) 0.0242(5) Uani 1 1 d .
C20 C 0.8299(2) 0.8144(3) 0.13653(16) 0.0280(5) Uani 1 1 d .
H20 H 0.8920 0.8531 0.1054 0.034 Uiso 1 1 calc R
C21 C 0.8715(2) 0.7739(3) 0.22108(15) 0.0264(5) Uani 1 1 d .
H21 H 0.9613 0.7848 0.2465 0.032 Uiso 1 1 calc R
C22 C 0.6602(2) 0.8343(3) 0.00523(15) 0.0265(5) Uani 1 1 d .
H22 H 0.7239 0.8787 -0.0228 0.032 Uiso 1 1 calc R
C23 C 0.5424(2) 0.8083(3) -0.04056(15) 0.0289(6) Uani 1 1 d .
H23 H 0.4795 0.7697 -0.0099 0.035 Uiso 1 1 calc R
C24 C 0.4935(2) 0.8309(3) -0.13429(15) 0.0291(6) Uani 1 1 d .
H24 H 0.4270 0.9154 -0.1407 0.035 Uiso 1 1 calc R
C25 C 0.4221(3) 0.6843(4) -0.17052(16) 0.0394(6) Uani 1 1 d .
H25A H 0.4872 0.6003 -0.1684 0.047 Uiso 1 1 calc R
H25B H 0.3600 0.6538 -0.1337 0.047 Uiso 1 1 calc R
C26 C 0.3470(3) 0.6994(5) -0.2613(2) 0.0630(10) Uani 1 1 d .
H26A H 0.2826 0.7827 -0.2643 0.095 Uiso 1 1 calc R
H26B H 0.3019 0.6022 -0.2789 0.095 Uiso 1 1 calc R
H26C H 0.4083 0.7230 -0.2990 0.095 Uiso 1 1 calc R
C27 C 0.6003(3) 0.8814(4) -0.18147(17) 0.0405(7) Uani 1 1 d .
H27A H 0.6394 0.9780 -0.1570 0.061 Uiso 1 1 calc R
H27B H 0.5623 0.8972 -0.2415 0.061 Uiso 1 1 calc R
H27C H 0.6680 0.8014 -0.1762 0.061 Uiso 1 1 calc R
C28 C 1.0552(2) 0.7782(3) 0.89951(14) 0.0231(5) Uani 1 1 d .
C29 C 1.0425(2) 0.6761(3) 0.96523(15) 0.0304(5) Uani 1 1 d .
H29 H 0.9791 0.5959 0.9556 0.036 Uiso 1 1 calc R
C30 C 1.1223(2) 0.6923(4) 1.04421(16) 0.0338(6) Uani 1 1 d .
H30 H 1.1140 0.6221 1.0883 0.041 Uiso 1 1 calc R
C31 C 1.2139(2) 0.8095(3) 1.05962(16) 0.0320(6) Uani 1 1 d .
H31 H 1.2682 0.8201 1.1140 0.038 Uiso 1 1 calc R
C32 C 1.2257(2) 0.9112(3) 0.99493(16) 0.0307(5) Uani 1 1 d .
H32 H 1.2884 0.9921 1.0053 0.037 Uiso 1 1 calc R
C33 C 1.1473(2) 0.8964(3) 0.91534(15) 0.0276(5) Uani 1 1 d .
H33 H 1.1564 0.9669 0.8715 0.033 Uiso 1 1 calc R

loop_
_atom_site_aniso_label
_atom_site_aniso_U_11
_atom_site_aniso_U_22
_atom_site_aniso_U_33
_atom_site_aniso_U_23
_atom_site_aniso_U_13
_atom_site_aniso_U_12
C1 0.0208(11) 0.0157(11) 0.0220(12) -0.0004(9) 0.0044(9) -0.0005(9)
C2 0.0195(11) 0.0176(11) 0.0179(11) -0.0022(9) 0.0029(9) -0.0003(9)
C3 0.0180(11) 0.0234(12) 0.0222(12) -0.0008(9) 0.0025(9) -0.0004(9)
C4 0.0197(11) 0.0179(12) 0.0203(11) -0.0005(9) 0.0019(9) 0.0019(9)
C14 0.0207(11) 0.0290(13) 0.0213(12) 0.0010(10) 0.0034(10) -0.0023(10)
S1 0.0184(3) 0.0264(3) 0.0202(3) 0.0021(2) 0.0027(2) -0.0019(2)
C5 0.0163(10) 0.0179(12) 0.0254(13) 0.0018(10) 0.0025(10) 0.0026(9)
C6 0.0182(11) 0.0252(13) 0.0215(11) 0.0021(9) 0.0005(9) 0.0016(9)
C7 0.0158(11) 0.0230(12) 0.0316(13) 0.0000(10) 0.0040(10) -0.0015(9)
C8 0.0224(11) 0.0219(11) 0.0223(11) 0.0022(10) 0.0057(9) 0.0039(10)
C9 0.0179(11) 0.0175(11) 0.0231(12) 0.0020(9) 0.0046(10) 0.0031(9)
F1 0.0219(7) 0.0421(8) 0.0287(7) 0.0075(7) -0.0065(6) -0.0069(7)
F2 0.0316(7) 0.0231(7) 0.0336(8) -0.0074(6) 0.0115(6) -0.0033(6)
F3 0.0190(6) 0.0451(9) 0.0379(8) -0.0045(8) 0.0065(6) 0.0025(7)
F4 0.0372(7) 0.0249(7) 0.0346(8) 0.0004(7) 0.0107(6) -0.0125(7)
F5 0.0338(8) 0.0352(8) 0.0255(8) -0.0025(6) 0.0136(6) -0.0030(6)
F6 0.0292(7) 0.0250(7) 0.0315(8) 0.0093(6) 0.0005(6) 0.0006(6)
C10 0.0183(11) 0.0250(12) 0.0227(12) -0.0037(10) 0.0027(9) 0.0004(9)
C11 0.0172(10) 0.0209(12) 0.0206(12) 0.0002(9) 0.0029(9) 0.0003(8)
C12 0.0229(11) 0.0230(12) 0.0204(12) 0.0024(9) 0.0051(9) 0.0004(9)
C13 0.0232(11) 0.0219(12) 0.0212(12) 0.0001(9) 0.0047(10) -0.0002(9)
C15 0.0276(12) 0.0223(13) 0.0276(13) 0.0020(10) -0.0004(11) 0.0033(10)
S2 0.0293(3) 0.0195(3) 0.0234(3) -0.0013(3) 0.0013(2) -0.0016(3)
C16 0.0243(11) 0.0193(13) 0.0190(11) -0.0006(9) 0.0023(9) 0.0020(9)
C17 0.0223(11) 0.0451(16) 0.0263(13) 0.0058(12) 0.0059(10) -0.0027(12)
C18 0.0213(12) 0.0499(17) 0.0238(13) 0.0040(12) -0.0003(10) -0.0005(11)
C19 0.0270(12) 0.0226(12) 0.0229(12) 0.0022(10) 0.0045(10) 0.0017(10)
C20 0.0282(13) 0.0303(14) 0.0263(13) 0.0064(11) 0.0074(10) -0.0029(10)
C21 0.0217(11) 0.0304(14) 0.0260(13) 0.0008(10) 0.0015(10) -0.0041(10)
C22 0.0291(13) 0.0269(13) 0.0236(13) 0.0050(10) 0.0048(11) 0.0011(10)
C23 0.0276(13) 0.0374(15) 0.0225(12) 0.0032(11) 0.0062(10) 0.0043(11)
C24 0.0267(13) 0.0377(15) 0.0220(12) 0.0012(11) 0.0024(10) 0.0072(11)
C25 0.0390(14) 0.0461(16) 0.0315(14) -0.0038(14) 0.0030(12) 0.0034(15)
C26 0.063(2) 0.072(2) 0.0441(19) -0.0137(19) -0.0150(16) -0.001(2)
C27 0.0400(15) 0.056(2) 0.0256(14) 0.0076(13) 0.0066(12) 0.0013(14)
C28 0.0225(11) 0.0269(13) 0.0196(12) -0.0042(10) 0.0029(10) 0.0030(10)
C29 0.0314(12) 0.0353(14) 0.0250(12) -0.0007(11) 0.0065(10) -0.0041(12)
C30 0.0350(13) 0.0420(15) 0.0246(12) 0.0025(13) 0.0064(10) 0.0026(13)
C31 0.0292(13) 0.0423(16) 0.0215(13) -0.0097(12) -0.0026(11) 0.0055(12)
C32 0.0262(12) 0.0308(13) 0.0339(13) -0.0099(13) 0.0028(10) 0.0005(12)
C33 0.0292(12) 0.0248(13) 0.0280(13) -0.0033(11) 0.0034(10) 0.0000(11)

loop_
_atom_type_symbol
_atom_type_description
_atom_type_scat_dispersion_real
_atom_type_scat_dispersion_imag
_atom_type_scat_source
C C 0.0033 0.0016 'International Tables Vol C Tables 4.2.6.8 and 6.1.1.4'
H H 0.0000 0.0000 'International Tables Vol C Tables 4.2.6.8 and 6.1.1.4'
F F 0.0171 0.0103 'International Tables Vol C Tables 4.2.6.8 and 6.1.1.4'
S S 0.1246 0.1234 'International Tables Vol C Tables 4.2.6.8 and 6.1.1.4'

loop_
_geom_angle_atom_site_label_1
_geom_angle_atom_site_label_2
_geom_angle_atom_site_label_3
_geom_angle
C2 C1 C14 131.0(2)
C2 C1 S1 109.88(17)
C14 C1 S1 119.13(16)
C1 C2 C3 112.4(2)
C1 C2 C5 125.2(2)
C3 C2 C5 122.5(2)
C4 C3 C2 114.52(19)
C3 C4 C16 128.1(2)
C3 C4 S1 109.77(16)
C16 C4 S1 122.17(16)
C1 S1 C4 93.47(11)
C9 C5 C2 130.4(2)
C9 C5 C6 110.3(2)
C2 C5 C6 119.2(2)
F1 C6 F2 105.27(18)
F1 C6 C5 113.97(18)
F2 C6 C5 112.22(17)
F1 C6 C7 110.00(17)
F2 C6 C7 109.93(18)
C5 C6 C7 105.49(19)
F3 C7 F4 107.66(18)
F3 C7 C6 109.92(19)
F4 C7 C6 113.20(19)
F3 C7 C8 109.43(19)
F4 C7 C8 113.0(2)
C6 C7 C8 103.54(18)
F5 C8 F6 105.89(17)
F5 C8 C9 114.3(2)
F6 C8 C9 111.39(17)
F5 C8 C7 111.47(18)
F6 C8 C7 109.0(2)
C9 C8 C7 104.81(18)
C5 C9 C11 130.6(2)
C5 C9 C8 110.44(19)
C11 C9 C8 119.0(2)
C11 C10 C15 129.6(2)
C11 C10 S2 110.22(17)
C15 C10 S2 120.13(18)
C10 C11 C12 113.1(2)
C10 C11 C9 124.0(2)
C12 C11 C9 122.8(2)
C13 C12 C11 113.3(2)
C12 C13 C28 129.2(2)
C12 C13 S2 110.21(16)
C28 C13 S2 120.57(17)
C10 S2 C13 93.08(12)
C21 C16 C17 117.5(2)
C21 C16 C4 122.9(2)
C17 C16 C4 119.6(2)
C18 C17 C16 121.2(2)
C17 C18 C19 121.9(2)
C20 C19 C18 116.6(2)
C20 C19 C22 120.8(2)
C18 C19 C22 122.6(2)
C19 C20 C21 121.9(2)
C16 C21 C20 120.9(2)
C23 C22 C19 125.1(2)
C22 C23 C24 129.4(2)
C23 C24 C27 113.2(2)
C23 C24 C25 108.6(2)
C27 C24 C25 113.4(2)
C26 C25 C24 114.6(3)
C33 C28 C29 119.1(2)
C33 C28 C13 121.3(2)
C29 C28 C13 119.5(2)
C30 C29 C28 119.9(2)
C31 C30 C29 120.8(3)
C30 C31 C32 119.3(2)
C31 C32 C33 120.8(3)
C32 C33 C28 120.1(2)

loop_
_geom_bond_atom_site_label_1
_geom_bond_atom_site_label_2
_geom_bond_distance
C1 C2 1.385(3)
C1 C14 1.493(3)
C1 S1 1.729(2)
C2 C3 1.431(3)
C2 C5 1.467(3)
C3 C4 1.355(3)
C4 C16 1.476(3)
C4 S1 1.733(2)
C5 C9 1.356(3)
C5 C6 1.508(3)
C6 F1 1.361(3)
C6 F2 1.363(3)
C6 C7 1.533(3)
C7 F3 1.345(3)
C7 F4 1.347(3)
C7 C8 1.535(3)
C8 F5 1.351(3)
C8 F6 1.370(3)
C8 C9 1.501(3)
C9 C11 1.466(3)
C10 C11 1.372(3)
C10 C15 1.490(3)
C10 S2 1.727(2)
C11 C12 1.436(3)
C12 C13 1.361(3)
C13 C28 1.476(3)
C13 S2 1.738(2)
C16 C21 1.388(3)
C16 C17 1.391(3)
C17 C18 1.376(3)
C18 C19 1.396(3)
C19 C20 1.386(3)
C19 C22 1.473(3)
C20 C21 1.389(3)
C22 C23 1.323(3)
C23 C24 1.507(3)
C24 C27 1.522(4)
C24 C25 1.530(4)
C25 C26 1.523(4)
C28 C33 1.393(3)
C28 C29 1.403(3)
C29 C30 1.385(3)
C30 C31 1.382(4)
C31 C32 1.385(4)
C32 C33 1.386(3)

loop_
_geom_torsion_atom_site_label_1
_geom_torsion_atom_site_label_2
_geom_torsion_atom_site_label_3
_geom_torsion_atom_site_label_4
_geom_torsion
C14 C1 C2 C3 179.3(2)
S1 C1 C2 C3 -0.3(2)
C14 C1 C2 C5 -1.2(4)
S1 C1 C2 C5 179.16(18)
C1 C2 C3 C4 -0.5(3)
C5 C2 C3 C4 -180.0(2)
C2 C3 C4 C16 -178.7(2)
C2 C3 C4 S1 1.0(3)
C2 C1 S1 C4 0.73(18)
C14 C1 S1 C4 -178.92(18)
C3 C4 S1 C1 -1.00(19)
C16 C4 S1 C1 178.79(19)
C1 C2 C5 C9 38.5(4)
C3 C2 C5 C9 -142.1(2)
C1 C2 C5 C6 -138.0(2)
C3 C2 C5 C6 41.4(3)
C9 C5 C6 F1 129.1(2)
C2 C5 C6 F1 -53.7(3)
C9 C5 C6 F2 -111.3(2)
C2 C5 C6 F2 65.9(3)
C9 C5 C6 C7 8.4(2)
C2 C5 C6 C7 -174.44(19)
F1 C6 C7 F3 -25.8(2)
F2 C6 C7 F3 -141.31(18)
C5 C6 C7 F3 97.5(2)
F1 C6 C7 F4 94.6(2)
F2 C6 C7 F4 -20.9(3)
C5 C6 C7 F4 -142.08(18)
F1 C6 C7 C8 -142.66(19)
F2 C6 C7 C8 101.9(2)
C5 C6 C7 C8 -19.3(2)
F3 C7 C8 F5 30.0(3)
F4 C7 C8 F5 -90.0(2)
C6 C7 C8 F5 147.16(19)
F3 C7 C8 F6 146.52(17)
F4 C7 C8 F6 26.6(3)
C6 C7 C8 F6 -96.3(2)
F3 C7 C8 C9 -94.1(2)
F4 C7 C8 C9 145.89(19)
C6 C7 C8 C9 23.0(2)
C2 C5 C9 C11 10.7(4)
C6 C5 C9 C11 -172.5(2)
C2 C5 C9 C8 -169.9(2)
C6 C5 C9 C8 6.9(2)
F5 C8 C9 C5 -141.58(19)
F6 C8 C9 C5 98.5(2)
C7 C8 C9 C5 -19.3(2)
F5 C8 C9 C11 37.9(3)
F6 C8 C9 C11 -82.1(2)
C7 C8 C9 C11 160.20(19)
C15 C10 C11 C12 -176.6(2)
S2 C10 C11 C12 1.7(2)
C15 C10 C11 C9 1.5(4)
S2 C10 C11 C9 179.88(17)
C5 C9 C11 C10 40.4(4)
C8 C9 C11 C10 -138.9(2)
C5 C9 C11 C12 -141.5(2)
C8 C9 C11 C12 39.1(3)
C10 C11 C12 C13 -1.9(3)
C9 C11 C12 C13 179.9(2)
C11 C12 C13 C28 -179.0(2)
C11 C12 C13 S2 1.1(3)
C11 C10 S2 C13 -0.90(18)
C15 C10 S2 C13 177.6(2)
C12 C13 S2 C10 -0.15(19)
C28 C13 S2 C10 179.94(19)
C3 C4 C16 C21 -176.2(2)
S1 C4 C16 C21 4.0(3)
C3 C4 C16 C17 3.0(4)
S1 C4 C16 C17 -176.7(2)
C21 C16 C17 C18 1.5(4)
C4 C16 C17 C18 -177.7(2)
C16 C17 C18 C19 0.1(4)
C17 C18 C19 C20 -1.8(4)
C17 C18 C19 C22 176.3(3)
C18 C19 C20 C21 2.0(4)
C22 C19 C20 C21 -176.1(2)
C17 C16 C21 C20 -1.4(4)
C4 C16 C21 C20 177.9(2)
C19 C20 C21 C16 -0.4(4)
C20 C19 C22 C23 172.4(3)
C18 C19 C22 C23 -5.6(4)
C19 C22 C23 C24 -176.3(2)
C22 C23 C24 C27 4.2(4)
C22 C23 C24 C25 131.1(3)
C23 C24 C25 C26 169.9(2)
C27 C24 C25 C26 -63.3(3)
C12 C13 C28 C33 154.0(3)
S2 C13 C28 C33 -26.1(3)
C12 C13 C28 C29 -26.3(4)
S2 C13 C28 C29 153.6(2)
C33 C28 C29 C30 -1.0(4)
C13 C28 C29 C30 179.3(2)
C28 C29 C30 C31 0.8(4)
C29 C30 C31 C32 -0.2(4)
C30 C31 C32 C33 -0.2(4)
C31 C32 C33 C28 0.0(4)
C29 C28 C33 C32 0.6(4)
C13 C28 C33 C32 -179.7(2)

loop_
_cod_related_entry_id
_cod_related_entry_code
_cod_related_entry_database
1 21200342 ChemSpider
